data_7220900
loop_
_publ_author_name
'Titus, Sarah'
'Sreejalekshmi, Kumaran G.'

_publ_section_title
;
 Propeller-shaped molecules with a thiazole hub: structural landscape and
 hydrazone cap mediated tunable host behavior in 4-hydrazino-1,3-thiazoles
;
_journal_issue 31
_journal_name_full CrystEngComm
_journal_page_first 5978
_journal_paper_doi 10.1039/C5CE01042J
_journal_volume 17
_journal_year 2015
_chemical_formula_moiety 'C22 H22 N4 O S'
_chemical_formula_sum 'C22 H22 N4 O S'
_chemical_formula_weight 390.49
_chemical_name_common CyHAT
_chemical_name_systematic 5-benzoyl-4-cyclohexylidenehydrazino-2-phenylaminothiazole
_space_group_crystal_system triclinic
_space_group_IT_number 2
_space_group_name_Hall '-P 1'
_space_group_name_H-M_alt 'P -1'
_symmetry_space_group_name_Hall '-P 1'
_symmetry_space_group_name_H-M 'P -1'
_atom_sites_solution_hydrogens geom
_audit_creation_method SHELXL-2013
_audit_update_record
;
2015-05-29 deposited with the CCDC.
2015-06-26 downloaded from the CCDC.
;
_cell_angle_alpha 102.66(3)
_cell_angle_beta 106.82(2)
_cell_angle_gamma 93.196(12)
_cell_formula_units_Z 4
_cell_length_a 11.987(16)
_cell_length_b 12.649(16)
_cell_length_c 14.39(2)
_cell_measurement_reflns_used 3432
_cell_measurement_temperature 150(2)
_cell_measurement_theta_max 27.5
_cell_measurement_theta_min 3.0
_cell_volume 2021(5)
_computing_cell_refinement
;
CrystalClear-SM Expert 2.0 r14k (Rigaku, 2012)
;
_computing_data_collection
;
CrystalClear-SM Expert 2.0 r14k (Rigaku, 2012)
;
_computing_data_reduction
;
CrystalClear-SM Expert 2.0 r14k (Rigaku, 2012)
;
_computing_structure_refinement 'SHELXL-2013 (Sheldrick, 2013)'
_computing_structure_solution 'SHELXL-2013 (Sheldrick, 2013)'
_diffrn_ambient_temperature 150(2)
_diffrn_measured_fraction_theta_full 0.977
_diffrn_measured_fraction_theta_max 0.972
_diffrn_measurement_device_type
;
Rigaku Saturn724+ (4x4 bin mode)
;
_diffrn_measurement_method 'profile data from \w-scans'
_diffrn_radiation_type MoK\a
_diffrn_radiation_wavelength 0.71073
_diffrn_reflns_av_R_equivalents 0.1209
_diffrn_reflns_av_unetI/netI 0.3272
_diffrn_reflns_laue_measured_fraction_full 0.977
_diffrn_reflns_laue_measured_fraction_max 0.972
_diffrn_reflns_limit_h_max 14
_diffrn_reflns_limit_h_min -14
_diffrn_reflns_limit_k_max 15
_diffrn_reflns_limit_k_min -10
_diffrn_reflns_limit_l_max 16
_diffrn_reflns_limit_l_min -17
_diffrn_reflns_number 16490
_diffrn_reflns_point_group_measured_fraction_full 0.977
_diffrn_reflns_point_group_measured_fraction_max 0.972
_diffrn_reflns_theta_full 25.242
_diffrn_reflns_theta_max 26.350
_diffrn_reflns_theta_min 3.022
_exptl_absorpt_coefficient_mu 0.180
_exptl_absorpt_correction_T_max 1.000
_exptl_absorpt_correction_T_min 0.892
_exptl_absorpt_correction_type empirical
_exptl_absorpt_process_details
;
R. H. Blessing Acta Crystallogr., Sect. A, 1995, 51, 33-38
;
_exptl_crystal_colour Yellow
_exptl_crystal_density_diffrn 1.283
_exptl_crystal_description Acicular
_exptl_crystal_F_000 824
_exptl_crystal_recrystallization_method 'Re-crystallisation from solvent: Ethanol-water (1:1)'
_exptl_crystal_size_max 0.500
_exptl_crystal_size_mid 0.150
_exptl_crystal_size_min 0.150
_refine_diff_density_max 0.276
_refine_diff_density_min -0.296
_refine_diff_density_rms 0.064
_refine_ls_extinction_method none
_refine_ls_goodness_of_fit_ref 0.605
_refine_ls_hydrogen_treatment constr
_refine_ls_matrix_type full
_refine_ls_number_parameters 505
_refine_ls_number_reflns 8003
_refine_ls_number_restraints 336
_refine_ls_restrained_S_all 0.594
_refine_ls_R_factor_all 0.1780
_refine_ls_R_factor_gt 0.0651
_refine_ls_shift/su_max 0.000
_refine_ls_shift/su_mean 0.000
_refine_ls_structure_factor_coef Fsqd
_refine_ls_weighting_details 'w=1/[\s^2^(Fo^2^)+(0.0268P)^2^] where P=(Fo^2^+2Fc^2^)/3'
_refine_ls_weighting_scheme calc
_refine_ls_wR_factor_gt 0.1079
_refine_ls_wR_factor_ref 0.1437
_reflns_Friedel_coverage 0.000
_reflns_number_gt 1748
_reflns_number_total 8003
_reflns_threshold_expression 'I > 2\s(I)'
_cod_data_source_file c5ce01042j2.cif
_cod_data_source_block shelx
_cod_depositor_comments
;
The following automatic conversions were performed:

'_exptl_absorpt_correction_type' value 'Empirical' changed to
'empirical' according to
/usr/data/users/saulius/crontab/automatic-downloads/rss-feeds/RSC/lib/dictionaries/cif_core.dic
dictionary named 'cif_core.dic' version 2.4.2 from 2011-04-26.

Automatic conversion script
Id: cif_fix_values 3271 2015-04-21 07:52:19Z andrius 

 Adding full bibliography for 7220896--7220900.cif.
;
_cod_database_code 7220900
_shelx_space_group_comment
;
The symmetry employed for this shelxl refinement is uniquely defined
by the following loop, which should always be used as a source of
symmetry information in preference to the above space-group names.
They are only intended as comments.
;
_shelx_estimated_absorpt_t_min 0.915
_shelx_estimated_absorpt_t_max 0.973
_shelxl_version_number 2013-4

loop_
_space_group_symop_operation_xyz
'x, y, z'
'-x, -y, -z'

loop_
_atom_site_label
_atom_site_type_symbol
_atom_site_fract_x
_atom_site_fract_y
_atom_site_fract_z
_atom_site_U_iso_or_equiv
_atom_site_adp_type
_atom_site_occupancy
_atom_site_site_symmetry_order
_atom_site_calc_flag
_atom_site_refinement_flags_posn
_atom_site_refinement_flags_adp
C22 C 0.4159(4) 0.9708(4) 0.3579(4) 0.0423(14) Uani 1 1 d . U
C24 C 0.4487(4) 0.8011(4) 0.3418(4) 0.0480(15) Uani 1 1 d . U
C25 C 0.3682(4) 0.7975(3) 0.3953(4) 0.0472(15) Uani 1 1 d . U
C26 C 0.3200(4) 0.7027(4) 0.4137(4) 0.0540(16) Uani 1 1 d . U
C27 C 0.2305(4) 0.7046(4) 0.4662(4) 0.0495(15) Uani 1 1 d . U
C28 C 0.1336(5) 0.6250(4) 0.4295(4) 0.0725(19) Uani 1 1 d . U
H28 H 0.1257 0.5710 0.3717 0.087 Uiso 1 1 calc R U
C29 C 0.0489(5) 0.6242(5) 0.4763(5) 0.076(2) Uani 1 1 d . U
H29 H -0.0168 0.5716 0.4498 0.092 Uiso 1 1 calc R U
C210 C 0.0630(6) 0.7034(5) 0.5643(6) 0.090(3) Uani 1 1 d . U
H210 H 0.0065 0.7024 0.5969 0.108 Uiso 1 1 calc R U
C211 C 0.1583(5) 0.7830(4) 0.6044(4) 0.074(2) Uani 1 1 d . U
H211 H 0.1678 0.8347 0.6639 0.089 Uiso 1 1 calc R U
C212 C 0.2405(4) 0.7834(4) 0.5523(4) 0.0597(16) Uani 1 1 d . U
H212 H 0.3038 0.8385 0.5766 0.072 Uiso 1 1 calc R U
C213 C 0.3841(4) 1.1713(3) 0.3831(4) 0.0475(15) Uani 1 1 d . U
C214 C 0.3097(5) 1.1779(4) 0.4397(4) 0.0697(19) Uani 1 1 d . U
H214 H 0.2803 1.1150 0.4528 0.084 Uiso 1 1 calc R U
C215 C 0.2776(5) 1.2791(4) 0.4782(4) 0.080(2) Uani 1 1 d . U
H215 H 0.2313 1.2840 0.5205 0.096 Uiso 1 1 calc R U
C216 C 0.3145(5) 1.3714(4) 0.4536(4) 0.0743(19) Uani 1 1 d . U
H216 H 0.2904 1.4381 0.4766 0.089 Uiso 1 1 calc R U
C217 C 0.3880(5) 1.3638(4) 0.3942(4) 0.083(2) Uani 1 1 d . U
H217 H 0.4146 1.4260 0.3784 0.099 Uiso 1 1 calc R U
C218 C 0.4219(5) 1.2638(4) 0.3584(4) 0.0671(18) Uani 1 1 d . U
H218 H 0.4701 1.2589 0.3177 0.081 Uiso 1 1 calc R U
C219 C 0.6117(5) 0.6226(4) 0.2275(4) 0.0614(17) Uani 1 1 d . U
C220 C 0.7064(4) 0.6225(4) 0.1788(4) 0.0673(18) Uani 1 1 d . U
H22A H 0.7352 0.6971 0.1831 0.081 Uiso 1 1 calc R U
H23A H 0.6742 0.5850 0.1085 0.081 Uiso 1 1 calc R U
C221 C 0.8073(5) 0.5666(4) 0.2285(5) 0.094(2) Uani 1 1 d . U
H24A H 0.8465 0.6102 0.2960 0.113 Uiso 1 1 calc R U
H25A H 0.8638 0.5623 0.1917 0.113 Uiso 1 1 calc R U
C222 C 0.7672(5) 0.4525(4) 0.2330(5) 0.096(2) Uani 1 1 d . U
H26A H 0.8333 0.4230 0.2714 0.115 Uiso 1 1 calc R U
H27A H 0.7393 0.4054 0.1657 0.115 Uiso 1 1 calc R U
C223 C 0.6697(6) 0.4529(4) 0.2809(5) 0.115(3) Uani 1 1 d . U
H29A H 0.6398 0.3780 0.2750 0.138 Uiso 1 1 calc R U
H28A H 0.7019 0.4885 0.3516 0.138 Uiso 1 1 calc R U
C224 C 0.5703(5) 0.5099(4) 0.2343(5) 0.103(3) Uani 1 1 d . U
H30A H 0.5164 0.5166 0.2736 0.123 Uiso 1 1 calc R U
H31A H 0.5278 0.4661 0.1675 0.123 Uiso 1 1 calc R U
N22 N 0.4232(3) 1.0727(3) 0.3412(3) 0.0504(12) Uani 1 1 d . U
H22 H 0.4575 1.0786 0.2974 0.060 Uiso 1 1 calc R U
N23 N 0.4762(3) 0.8985(3) 0.3227(3) 0.0455(12) Uani 1 1 d . U
N24 N 0.4963(3) 0.7112(3) 0.3087(3) 0.0575(13) Uani 1 1 d . U
H24 H 0.4734 0.6499 0.3181 0.069 Uiso 1 1 calc R U
N219 N 0.5800(3) 0.7146(3) 0.2606(3) 0.0537(13) Uani 1 1 d . U
O26 O 0.3481(3) 0.6093(2) 0.3783(3) 0.0801(14) Uani 1 1 d . U
S21 S 0.32544(11) 0.92816(9) 0.42180(10) 0.0489(4) Uani 1 1 d . U
C12 C 0.6083(4) 0.0317(4) 0.1702(4) 0.0435(13) Uani 1 1 d . U
C14 C 0.4793(4) 0.1346(4) 0.1056(4) 0.0419(13) Uani 1 1 d . U
C15 C 0.5661(4) 0.1620(3) 0.0638(3) 0.0425(14) Uani 1 1 d . U
C16 C 0.5574(5) 0.2394(4) 0.0058(4) 0.0504(15) Uani 1 1 d . U
C17 C 0.6497(4) 0.2585(4) -0.0443(4) 0.0547(16) Uani 1 1 d . U
C18 C 0.6741(5) 0.3605(4) -0.0586(4) 0.084(2) Uani 1 1 d . U
H18 H 0.6343 0.4170 -0.0366 0.101 Uiso 1 1 calc R U
C19 C 0.7563(6) 0.3801(5) -0.1046(5) 0.108(3) Uani 1 1 d . U
H19 H 0.7758 0.4504 -0.1096 0.130 Uiso 1 1 calc R U
C110 C 0.8096(6) 0.2946(6) -0.1435(5) 0.101(3) Uani 1 1 d . U
H110 H 0.8635 0.3072 -0.1764 0.122 Uiso 1 1 calc R U
C111 C 0.7841(5) 0.1921(5) -0.1340(4) 0.078(2) Uani 1 1 d . U
H111 H 0.8210 0.1351 -0.1595 0.093 Uiso 1 1 calc R U
C112 C 0.7021(4) 0.1731(4) -0.0856(4) 0.0625(17) Uani 1 1 d . U
H112 H 0.6824 0.1027 -0.0811 0.075 Uiso 1 1 calc R U
C113 C 0.7637(5) -0.0709(4) 0.2515(5) 0.0518(16) Uani 1 1 d . U
C114 C 0.8302(5) -0.0842(4) 0.1858(5) 0.079(2) Uani 1 1 d . U
H114 H 0.7998 -0.0769 0.1206 0.095 Uiso 1 1 calc R U
C115 C 0.9435(6) -0.1087(6) 0.2217(7) 0.129(4) Uani 1 1 d . U
H115 H 0.9916 -0.1109 0.1810 0.154 Uiso 1 1 calc R U
C116 C 0.9879(6) -0.1294(6) 0.3118(8) 0.141(4) Uani 1 1 d . U
H116 H 1.0623 -0.1510 0.3312 0.170 Uiso 1 1 calc R U
C117 C 0.9197(6) -0.1175(5) 0.3741(5) 0.096(2) Uani 1 1 d . U
H117 H 0.9493 -0.1295 0.4377 0.116 Uiso 1 1 calc R U
C118 C 0.8090(6) -0.0885(4) 0.3448(5) 0.078(2) Uani 1 1 d . U
H118 H 0.7644 -0.0808 0.3886 0.094 Uiso 1 1 calc R U
C119 C 0.1969(6) 0.1829(5) 0.1118(5) 0.087(2) Uani 1 1 d . U
C120 C 0.0964(5) 0.1259(5) 0.1345(6) 0.139(3) Uani 1 1 d . U
H12A H 0.0421 0.0823 0.0720 0.167 Uiso 1 1 calc R U
H13A H 0.1278 0.0764 0.1754 0.167 Uiso 1 1 calc R U
C121 C 0.0372(6) 0.1926(6) 0.1812(7) 0.167(4) Uani 1 1 d . U
H15A H 0.0826 0.2140 0.2516 0.200 Uiso 1 1 calc R U
H14A H -0.0354 0.1505 0.1760 0.200 Uiso 1 1 calc R U
C122 C 0.0056(5) 0.2957(6) 0.1487(6) 0.127(3) Uani 1 1 d . U
H16A H -0.0621 0.2780 0.0889 0.152 Uiso 1 1 calc R U
H17A H -0.0148 0.3455 0.2010 0.152 Uiso 1 1 calc R U
C123 C 0.1058(6) 0.3487(5) 0.1280(7) 0.207(5) Uani 1 1 d . U
H18A H 0.0752 0.3994 0.0881 0.248 Uiso 1 1 calc R U
H19A H 0.1581 0.3921 0.1915 0.248 Uiso 1 1 calc R U
C124 C 0.1724(6) 0.2869(5) 0.0811(6) 0.135(3) Uani 1 1 d . U
H21A H 0.2468 0.3306 0.0936 0.162 Uiso 1 1 calc R U
H20A H 0.1328 0.2692 0.0095 0.162 Uiso 1 1 calc R U
N12 N 0.6492(3) -0.0406(3) 0.2226(3) 0.0533(13) Uani 1 1 d . U
H12 H 0.5983 -0.0737 0.2416 0.064 Uiso 1 1 calc R U
N13 N 0.5034(3) 0.0625(3) 0.1647(3) 0.0472(12) Uani 1 1 d . U
N14 N 0.3795(3) 0.1796(3) 0.0935(3) 0.0650(15) Uani 1 1 d . U
H14 H 0.3728 0.2372 0.0709 0.078 Uiso 1 1 calc R U
N119 N 0.2860(4) 0.1337(3) 0.1173(3) 0.0659(14) Uani 1 1 d . U
O16 O 0.4763(3) 0.2981(3) -0.0030(3) 0.0818(14) Uani 1 1 d . U
S11 S 0.68343(11) 0.08796(10) 0.10137(11) 0.0547(4) Uani 1 1 d . U

loop_
_atom_site_aniso_label
_atom_site_aniso_U_11
_atom_site_aniso_U_22
_atom_site_aniso_U_33
_atom_site_aniso_U_23
_atom_site_aniso_U_13
_atom_site_aniso_U_12
C22 0.037(3) 0.044(3) 0.053(4) 0.023(3) 0.014(3) 0.010(2)
C24 0.055(3) 0.036(3) 0.060(4) 0.019(3) 0.024(3) 0.009(3)
C25 0.060(3) 0.031(3) 0.069(4) 0.023(3) 0.038(3) 0.014(3)
C26 0.072(4) 0.036(3) 0.071(5) 0.023(3) 0.039(4) 0.018(3)
C27 0.065(4) 0.034(3) 0.054(5) 0.020(3) 0.019(4) 0.002(3)
C28 0.089(4) 0.045(3) 0.086(6) 0.024(4) 0.029(4) -0.014(3)
C29 0.062(4) 0.072(5) 0.097(7) 0.032(4) 0.023(5) -0.006(4)
C210 0.087(5) 0.094(5) 0.133(8) 0.069(5) 0.067(6) 0.017(5)
C211 0.104(5) 0.064(4) 0.070(5) 0.021(4) 0.049(5) -0.002(4)
C212 0.067(4) 0.052(4) 0.063(5) 0.028(4) 0.016(4) -0.005(3)
C213 0.062(3) 0.029(3) 0.069(4) 0.023(3) 0.036(3) 0.020(3)
C214 0.103(5) 0.042(3) 0.101(6) 0.039(4) 0.068(5) 0.031(3)
C215 0.118(5) 0.054(4) 0.102(6) 0.036(4) 0.066(5) 0.040(4)
C216 0.117(5) 0.047(4) 0.073(5) 0.020(3) 0.040(5) 0.042(4)
C217 0.120(5) 0.042(3) 0.111(6) 0.033(4) 0.060(5) 0.027(4)
C218 0.105(5) 0.036(3) 0.082(5) 0.025(3) 0.051(4) 0.023(3)
C219 0.064(4) 0.045(3) 0.085(5) 0.018(3) 0.034(4) 0.023(3)
C220 0.081(4) 0.050(3) 0.084(5) 0.015(3) 0.044(4) 0.019(3)
C221 0.111(6) 0.077(5) 0.102(7) 0.012(4) 0.048(5) 0.045(4)
C222 0.121(6) 0.082(5) 0.101(6) 0.033(4) 0.043(5) 0.065(5)
C223 0.201(8) 0.066(4) 0.130(7) 0.030(4) 0.116(7) 0.065(5)
C224 0.114(5) 0.047(4) 0.184(8) 0.028(4) 0.099(6) 0.027(4)
N22 0.068(3) 0.039(2) 0.064(4) 0.028(2) 0.038(3) 0.017(2)
N23 0.046(3) 0.040(2) 0.065(4) 0.023(2) 0.030(3) 0.018(2)
N24 0.072(3) 0.035(2) 0.087(4) 0.024(3) 0.047(3) 0.022(2)
N219 0.063(3) 0.041(3) 0.071(4) 0.015(2) 0.039(3) 0.020(2)
O26 0.116(3) 0.035(2) 0.119(4) 0.030(2) 0.071(3) 0.017(2)
S21 0.0589(9) 0.0378(7) 0.0637(12) 0.0229(7) 0.0311(9) 0.0124(7)
C12 0.053(3) 0.040(3) 0.034(4) 0.009(3) 0.008(3) 0.002(3)
C14 0.048(3) 0.042(3) 0.037(4) 0.011(3) 0.013(3) 0.010(3)
C15 0.059(3) 0.040(3) 0.035(4) 0.015(3) 0.019(3) 0.007(3)
C16 0.066(4) 0.048(3) 0.045(4) 0.014(3) 0.024(3) 0.016(3)
C17 0.072(4) 0.050(3) 0.047(4) 0.013(3) 0.027(4) -0.003(3)
C18 0.127(5) 0.059(4) 0.087(6) 0.034(4) 0.054(5) 0.007(4)
C19 0.137(7) 0.086(6) 0.121(8) 0.037(5) 0.069(6) -0.021(5)
C110 0.097(5) 0.137(7) 0.089(7) 0.052(6) 0.046(5) -0.019(5)
C111 0.088(5) 0.095(5) 0.068(5) 0.029(4) 0.045(4) 0.008(4)
C112 0.065(4) 0.073(4) 0.056(5) 0.027(4) 0.025(4) -0.014(3)
C113 0.052(4) 0.048(3) 0.065(5) 0.022(3) 0.025(4) 0.008(3)
C114 0.074(4) 0.086(4) 0.111(6) 0.056(4) 0.050(5) 0.039(4)
C115 0.073(6) 0.160(7) 0.213(11) 0.124(8) 0.071(7) 0.051(5)
C116 0.054(5) 0.145(7) 0.265(14) 0.122(8) 0.053(7) 0.034(5)
C117 0.076(5) 0.075(5) 0.118(7) 0.036(5) -0.011(5) 0.016(4)
C118 0.086(5) 0.070(4) 0.095(7) 0.042(4) 0.035(5) 0.024(4)
C119 0.097(5) 0.083(5) 0.129(7) 0.062(4) 0.075(5) 0.055(4)
C120 0.107(6) 0.128(6) 0.259(10) 0.099(7) 0.128(7) 0.055(5)
C121 0.132(7) 0.122(7) 0.327(13) 0.091(8) 0.160(9) 0.051(6)
C122 0.080(5) 0.115(6) 0.197(9) 0.020(6) 0.071(6) 0.027(5)
C123 0.136(7) 0.104(6) 0.476(17) 0.142(9) 0.178(10) 0.065(6)
C124 0.134(6) 0.143(7) 0.216(9) 0.124(7) 0.115(7) 0.103(6)
N12 0.047(3) 0.054(3) 0.076(4) 0.037(3) 0.030(3) 0.011(2)
N13 0.054(3) 0.044(2) 0.053(3) 0.019(2) 0.025(3) 0.018(2)
N14 0.062(3) 0.068(3) 0.097(4) 0.049(3) 0.049(3) 0.021(3)
N119 0.053(3) 0.074(3) 0.091(4) 0.040(3) 0.037(3) 0.015(3)
O16 0.102(3) 0.083(3) 0.097(4) 0.057(3) 0.058(3) 0.035(3)
S11 0.0533(9) 0.0611(9) 0.0641(13) 0.0318(9) 0.0278(9) 0.0083(8)

loop_
_atom_type_symbol
_atom_type_description
_atom_type_scat_dispersion_real
_atom_type_scat_dispersion_imag
_atom_type_scat_source
C C 0.0033 0.0016 'International Tables Vol C Tables 4.2.6.8 and 6.1.1.4'
H H 0.0000 0.0000 'International Tables Vol C Tables 4.2.6.8 and 6.1.1.4'
N N 0.0061 0.0033 'International Tables Vol C Tables 4.2.6.8 and 6.1.1.4'
O O 0.0106 0.0060 'International Tables Vol C Tables 4.2.6.8 and 6.1.1.4'
S S 0.1246 0.1234 'International Tables Vol C Tables 4.2.6.8 and 6.1.1.4'

loop_
_geom_angle_atom_site_label_1
_geom_angle_atom_site_label_2
_geom_angle_atom_site_label_3
_geom_angle
N23 C22 N22 119.8(4)
N23 C22 S21 116.5(3)
N22 C22 S21 123.6(3)
N24 C24 N23 120.9(4)
N24 C24 C25 121.7(4)
N23 C24 C25 117.4(4)
C24 C25 C26 125.8(4)
C24 C25 S21 107.7(3)
C26 C25 S21 126.1(3)
O26 C26 C25 119.6(4)
O26 C26 C27 117.5(4)
C25 C26 C27 122.7(4)
C212 C27 C28 118.1(5)
C212 C27 C26 121.9(5)
C28 C27 C26 120.0(5)
C29 C28 C27 121.5(6)
C29 C28 H28 119.3
C27 C28 H28 119.3
C28 C29 C210 118.9(6)
C28 C29 H29 120.6
C210 C29 H29 120.6
C211 C210 C29 121.8(6)
C211 C210 H210 119.1
C29 C210 H210 119.1
C210 C211 C212 117.6(6)
C210 C211 H211 121.2
C212 C211 H211 121.2
C27 C212 C211 122.1(5)
C27 C212 H212 119.0
C211 C212 H212 119.0
C214 C213 C218 119.9(4)
C214 C213 N22 124.7(4)
C218 C213 N22 115.3(4)
C213 C214 C215 120.2(4)
C213 C214 H214 119.9
C215 C214 H214 119.9
C216 C215 C214 120.2(5)
C216 C215 H215 119.9
C214 C215 H215 119.9
C215 C216 C217 119.3(5)
C215 C216 H216 120.3
C217 C216 H216 120.3
C218 C217 C216 120.3(5)
C218 C217 H217 119.9
C216 C217 H217 119.9
C213 C218 C217 120.1(4)
C213 C218 H218 120.0
C217 C218 H218 120.0
N219 C219 C220 117.9(4)
N219 C219 C224 128.9(5)
C220 C219 C224 113.2(4)
C219 C220 C221 111.2(4)
C219 C220 H22A 109.4
C221 C220 H22A 109.4
C219 C220 H23A 109.4
C221 C220 H23A 109.4
H22A C220 H23A 108.0
C220 C221 C222 112.4(5)
C220 C221 H24A 109.1
C222 C221 H24A 109.1
C220 C221 H25A 109.1
C222 C221 H25A 109.1
H24A C221 H25A 107.8
C221 C222 C223 111.4(4)
C221 C222 H26A 109.3
C223 C222 H26A 109.3
C221 C222 H27A 109.3
C223 C222 H27A 109.3
H26A C222 H27A 108.0
C224 C223 C222 113.0(5)
C224 C223 H29A 109.0
C222 C223 H29A 109.0
C224 C223 H28A 109.0
C222 C223 H28A 109.0
H29A C223 H28A 107.8
C223 C224 C219 112.4(5)
C223 C224 H30A 109.1
C219 C224 H30A 109.1
C223 C224 H31A 109.1
C219 C224 H31A 109.1
H30A C224 H31A 107.9
C22 N22 C213 131.7(4)
C22 N22 H22 114.2
C213 N22 H22 114.2
C22 N23 C24 109.6(4)
C24 N24 N219 122.4(3)
C24 N24 H24 118.8
N219 N24 H24 118.8
C219 N219 N24 115.9(4)
C22 S21 C25 88.7(2)
N13 C12 N12 120.6(4)
N13 C12 S11 115.4(4)
N12 C12 S11 123.9(4)
N14 C14 N13 120.0(4)
N14 C14 C15 122.9(4)
N13 C14 C15 117.0(4)
C14 C15 C16 123.9(4)
C14 C15 S11 107.9(3)
C16 C15 S11 128.2(3)
O16 C16 C15 121.3(4)
O16 C16 C17 117.4(4)
C15 C16 C17 121.2(4)
C18 C17 C112 118.4(5)
C18 C17 C16 119.8(5)
C112 C17 C16 121.5(4)
C19 C18 C17 121.2(5)
C19 C18 H18 119.4
C17 C18 H18 119.4
C18 C19 C110 119.5(6)
C18 C19 H19 120.2
C110 C19 H19 120.2
C111 C110 C19 120.6(6)
C111 C110 H110 119.7
C19 C110 H110 119.7
C110 C111 C112 119.6(6)
C110 C111 H111 120.2
C112 C111 H111 120.2
C17 C112 C111 120.5(5)
C17 C112 H112 119.7
C111 C112 H112 119.7
C118 C113 C114 119.7(5)
C118 C113 N12 119.5(5)
C114 C113 N12 120.8(5)
C115 C114 C113 117.2(6)
C115 C114 H114 121.4
C113 C114 H114 121.4
C116 C115 C114 123.7(7)
C116 C115 H115 118.2
C114 C115 H115 118.2
C115 C116 C117 117.6(8)
C115 C116 H116 121.2
C117 C116 H116 121.2
C116 C117 C118 121.4(7)
C116 C117 H117 119.3
C118 C117 H117 119.3
C113 C118 C117 120.2(6)
C113 C118 H118 119.9
C117 C118 H118 119.9
N119 C119 C124 129.5(5)
N119 C119 C120 115.7(5)
C124 C119 C120 114.7(5)
C121 C120 C119 114.7(6)
C121 C120 H12A 108.6
C119 C120 H12A 108.6
C121 C120 H13A 108.6
C119 C120 H13A 108.6
H12A C120 H13A 107.6
C120 C121 C122 119.8(7)
C120 C121 H15A 107.4
C122 C121 H15A 107.4
C120 C121 H14A 107.4
C122 C121 H14A 107.4
H15A C121 H14A 106.9
C123 C122 C121 110.2(5)
C123 C122 H16A 109.6
C121 C122 H16A 109.6
C123 C122 H17A 109.6
C121 C122 H17A 109.6
H16A C122 H17A 108.1
C124 C123 C122 120.1(6)
C124 C123 H18A 107.3
C122 C123 H18A 107.3
C124 C123 H19A 107.3
C122 C123 H19A 107.3
H18A C123 H19A 106.9
C123 C124 C119 115.4(6)
C123 C124 H21A 108.4
C119 C124 H21A 108.4
C123 C124 H20A 108.4
C119 C124 H20A 108.4
H21A C124 H20A 107.5
C12 N12 C113 129.6(4)
C12 N12 H12 115.2
C113 N12 H12 115.2
C12 N13 C14 110.3(4)
C14 N14 N119 120.5(4)
C14 N14 H14 119.7
N119 N14 H14 119.7
C119 N119 N14 118.5(4)
C12 S11 C15 89.4(2)

loop_
_geom_bond_atom_site_label_1
_geom_bond_atom_site_label_2
_geom_bond_distance
C22 N23 1.304(5)
C22 N22 1.364(5)
C22 S21 1.744(4)
C24 N24 1.355(5)
C24 N23 1.362(5)
C24 C25 1.402(5)
C25 C26 1.411(5)
C25 S21 1.753(4)
C26 O26 1.284(5)
C26 C27 1.479(6)
C27 C212 1.380(6)
C27 C28 1.387(6)
C28 C29 1.372(6)
C28 H28 0.9300
C29 C210 1.391(7)
C29 H29 0.9300
C210 C211 1.373(7)
C210 H210 0.9300
C211 C212 1.400(6)
C211 H211 0.9300
C212 H212 0.9300
C213 C214 1.366(5)
C213 C218 1.386(5)
C213 N22 1.428(5)
C214 C215 1.400(6)
C214 H214 0.9300
C215 C216 1.377(6)
C215 H215 0.9300
C216 C217 1.388(6)
C216 H216 0.9300
C217 C218 1.387(6)
C217 H217 0.9300
C218 H218 0.9300
C219 N219 1.280(5)
C219 C220 1.496(6)
C219 C224 1.516(6)
C220 C221 1.514(6)
C220 H22A 0.9700
C220 H23A 0.9700
C221 C222 1.517(6)
C221 H24A 0.9700
C221 H25A 0.9700
C222 C223 1.518(6)
C222 H26A 0.9700
C222 H27A 0.9700
C223 C224 1.495(7)
C223 H29A 0.9700
C223 H28A 0.9700
C224 H30A 0.9700
C224 H31A 0.9700
N22 H22 0.8600
N24 N219 1.378(4)
N24 H24 0.8600
C12 N13 1.323(5)
C12 N12 1.336(5)
C12 S11 1.747(4)
C14 N14 1.336(5)
C14 N13 1.367(5)
C14 C15 1.406(5)
C15 C16 1.408(6)
C15 S11 1.754(5)
C16 O16 1.251(5)
C16 C17 1.520(6)
C17 C18 1.378(6)
C17 C112 1.388(6)
C18 C19 1.377(6)
C18 H18 0.9300
C19 C110 1.382(7)
C19 H19 0.9300
C110 C111 1.360(7)
C110 H110 0.9300
C111 C112 1.397(5)
C111 H111 0.9300
C112 H112 0.9300
C113 C118 1.368(7)
C113 C114 1.392(6)
C113 N12 1.415(6)
C114 C115 1.386(8)
C114 H114 0.9300
C115 C116 1.340(10)
C115 H115 0.9300
C116 C117 1.368(8)
C116 H116 0.9300
C117 C118 1.368(7)
C117 H117 0.9300
C118 H118 0.9300
C119 N119 1.256(6)
C119 C124 1.496(7)
C119 C120 1.521(6)
C120 C121 1.326(7)
C120 H12A 0.9700
C120 H13A 0.9700
C121 C122 1.511(7)
C121 H15A 0.9700
C121 H14A 0.9700
C122 C123 1.478(7)
C122 H16A 0.9700
C122 H17A 0.9700
C123 C124 1.362(7)
C123 H18A 0.9700
C123 H19A 0.9700
C124 H21A 0.9700
C124 H20A 0.9700
N12 H12 0.8600
N14 N119 1.395(4)
N14 H14 0.8600
